data_1563849
loop_
_publ_author_name
'Rosa, Persiely P.'
'Laranjeira, Guilherme B.'
'Favarin, Lis R.V.'
'Pizzuti, Lucas'
'J\'unior, Amilcar M.'
'Pinto, L.M.C.'
'Gatto, Claudia C.'
'Caires, Anderson R.L.'
'Oliveira, Carolina G.'
'Deflon, Victor M.'
'Casagrande, Gleison Ant\^onio'

_publ_section_title
;
 Synthesis, crystalline structures and photophysical properties of new
 cadmium iodide complexes with thiocarbamoyl-pyrazoline ligands
;
_journal_name_full 'Inorganica Chimica Acta'
_journal_page_first 293
_journal_page_last 298
_journal_paper_doi 10.1016/j.ica.2018.08.038
_journal_volume 483
_journal_year 2018
_chemical_formula_moiety 'C32 H28 N6 F2 S2 Cd I2'
_chemical_formula_sum 'C32 H28 Cd F2 I2 N6 S2'
_chemical_formula_weight 964.92
_space_group_IT_number 2
_space_group_name_Hall '-P 1'
_space_group_name_H-M_alt 'P -1'
_symmetry_cell_setting triclinic
_symmetry_Int_Tables_number 2
_symmetry_space_group_name_Hall '-P 1'
_symmetry_space_group_name_H-M 'P -1'
_atom_sites_solution_hydrogens geom
_cell_angle_alpha 69.448(2)
_cell_angle_beta 82.838(2)
_cell_angle_gamma 81.129(3)
_cell_formula_units_Z 4
_cell_length_a 10.9634(5)
_cell_length_b 17.2987(7)
_cell_length_c 20.4650(8)
_cell_measurement_reflns_used 0
_cell_measurement_temperature 296(2)
_cell_measurement_theta_max 0
_cell_measurement_theta_min 0
_cell_measurement_wavelength 0.71073
_cell_volume 3580.3(3)
_computing_molecular_graphics 'Ortep for Windows (Farrugia, 2012)'
_computing_publication_material 'WinGX publication routines (Farrugia, 2012)'
_computing_structure_refinement 'SHELXL-2016/4 (Sheldrick, 2016)'
_diffrn_ambient_temperature 296(2)
_diffrn_measured_fraction_theta_full 1
_diffrn_measured_fraction_theta_max 0.984
_diffrn_radiation_probe x-ray
_diffrn_radiation_type MoK\a
_diffrn_radiation_wavelength 0.71073
_diffrn_reflns_av_R_equivalents 0.0689
_diffrn_reflns_av_unetI/netI 0.0627
_diffrn_reflns_Laue_measured_fraction_full 1
_diffrn_reflns_Laue_measured_fraction_max 0.984
_diffrn_reflns_limit_h_max 13
_diffrn_reflns_limit_h_min -13
_diffrn_reflns_limit_k_max 21
_diffrn_reflns_limit_k_min -20
_diffrn_reflns_limit_l_max 24
_diffrn_reflns_limit_l_min -25
_diffrn_reflns_number 54683
_diffrn_reflns_point_group_measured_fraction_full 1
_diffrn_reflns_point_group_measured_fraction_max 0.984
_diffrn_reflns_theta_full 25.242
_diffrn_reflns_theta_max 25.781
_diffrn_reflns_theta_min 1.066
_diffrn_standards_interval_count .
_diffrn_standards_interval_time .
_diffrn_standards_number 0
_exptl_absorpt_coefficient_mu 2.493
_exptl_absorpt_correction_type none
_exptl_crystal_density_diffrn 1.79
_exptl_crystal_density_method 'not measured'
_exptl_crystal_F_000 1864
_exptl_crystal_size_max 0.504
_exptl_crystal_size_mid 0.203
_exptl_crystal_size_min 0.114
_refine_diff_density_max 2.945
_refine_diff_density_min -1.391
_refine_diff_density_rms 0.141
_refine_ls_extinction_method none
_refine_ls_goodness_of_fit_ref 1.038
_refine_ls_hydrogen_treatment constr
_refine_ls_matrix_type full
_refine_ls_number_constraints 0
_refine_ls_number_parameters 811
_refine_ls_number_reflns 13537
_refine_ls_number_restraints 0
_refine_ls_restrained_S_all 1.038
_refine_ls_R_factor_all 0.0939
_refine_ls_R_factor_gt 0.058
_refine_ls_shift/su_max 0.001
_refine_ls_shift/su_mean 0
_refine_ls_structure_factor_coef Fsqd
_refine_ls_weighting_details 'w=1/[\s^2^(Fo^2^)+(0.0909P)^2^+0.2563P] where P=(Fo^2^+2Fc^2^)/3'
_refine_ls_weighting_scheme calc
_refine_ls_wR_factor_gt 0.1442
_refine_ls_wR_factor_ref 0.1702
_reflns_Friedel_coverage 0
_reflns_number_gt 8847
_reflns_number_total 13537
_reflns_threshold_expression 'I > 2\s(I)'
_cod_data_source_file ICA-2018-483-293.cif
_cod_data_source_block 1
_cod_depositor_comments
;

2022-04-28
Z value and formula fixed to values more according to usual
chemical conventions.                 miguel
;
_cod_original_formula_sum 'C64 H56 Cd2 F4 I4 N12 S4'
_cod_original_formula_weight 1929.84
_cod_original_formula_moiety 'C64  H56  N12  F4  S4  Cd2  I4'
_cod_original_formula_units_Z 2
_cod_database_code 1563849
_shelx_estimated_absorpt_t_min 0.366
_shelx_estimated_absorpt_t_max 0.764

loop_
_symmetry_equiv_pos_as_xyz
'x, y, z'
'-x, -y, -z'

loop_
_atom_site_label
_atom_site_type_symbol
_atom_site_fract_x
_atom_site_fract_y
_atom_site_fract_z
_atom_site_U_iso_or_equiv
_atom_site_adp_type
_atom_site_occupancy
_atom_site_site_symmetry_order
_atom_site_calc_flag
_atom_site_refinement_flags_posn
_atom_site_refinement_flags_adp
_atom_site_refinement_flags_occupancy
_atom_site_disorder_assembly
_atom_site_disorder_group
I4 I 0.60810(5) 1.14722(4) 0.00633(3) 0.06779(18) Uani 1 1 d . . . . .
CD2 Cd 0.47388(5) 1.17093(3) 0.12114(3) 0.04804(16) Uani 1 1 d . . . . .
I1 I -0.18396(6) 0.65036(4) 0.50323(3) 0.06894(19) Uani 1 1 d . . . . .
CD1 Cd -0.11707(5) 0.66607(3) 0.62139(3) 0.04757(16) Uani 1 1 d . . . . .
I3 I 0.42465(6) 1.32439(4) 0.13350(4) 0.0737(2) Uani 1 1 d . . . . .
I2 I -0.13523(6) 0.81322(4) 0.64247(5) 0.0943(3) Uani 1 1 d . . . . .
S3 S 0.58984(19) 1.05933(15) 0.21991(11) 0.0703(7) Uani 1 1 d . . . . .
S4 S 0.24729(16) 1.14449(12) 0.13323(10) 0.0508(5) Uani 1 1 d . . . . .
S1 S -0.2173(2) 0.54921(15) 0.71714(11) 0.0693(6) Uani 1 1 d . . . . .
S2 S 0.11893(16) 0.64211(11) 0.63107(10) 0.0463(4) Uani 1 1 d . . . . .
F3 F 0.8483(7) 0.6821(4) 0.2668(4) 0.133(3) Uani 1 1 d . . . . .
N12 N 0.3210(5) 1.0256(4) 0.0753(3) 0.0574(16) Uani 1 1 d . . . . .
H12A H 0.306373 0.985218 0.063341 0.069 Uiso 1 1 calc R U . . .
H12B H 0.393366 1.042045 0.066009 0.069 Uiso 1 1 calc R U . . .
F4 F 0.0762(5) 0.9159(4) 0.4531(3) 0.105(2) Uani 1 1 d . . . . .
F1 F -0.3449(6) 0.1799(4) 0.7679(4) 0.127(2) Uani 1 1 d . . . . .
F2 F 0.2510(5) 0.4326(4) 0.9513(3) 0.106(2) Uani 1 1 d . . . . .
N9 N 0.3693(5) 1.0520(5) 0.2921(3) 0.071(2) Uani 1 1 d . . . . .
H9A H 0.321811 1.034346 0.329689 0.085 Uiso 1 1 calc R U . . .
H9B H 0.33827 1.084205 0.253945 0.085 Uiso 1 1 calc R U . . .
N8 N 0.5323(5) 0.9805(4) 0.3527(3) 0.0557(16) Uani 1 1 d . . . . .
N7 N 0.4497(5) 0.9524(4) 0.4116(3) 0.0536(16) Uani 1 1 d . . . . .
N11 N 0.1211(5) 1.0344(3) 0.1215(3) 0.0450(14) Uani 1 1 d . . . . .
N10 N 0.0996(5) 0.9717(4) 0.0978(3) 0.0481(14) Uani 1 1 d . . . . .
C49 C 0.0361(6) 1.0202(4) 0.2420(4) 0.0423(16) Uani 1 1 d . . . . .
N3 N -0.0236(6) 0.5427(4) 0.7877(3) 0.0653(19) Uani 1 1 d . . . . .
H3A H 0.014444 0.525445 0.825406 0.078 Uiso 1 1 calc R U . . .
H3B H 0.010406 0.574049 0.749343 0.078 Uiso 1 1 calc R U . . .
N2 N -0.1829(5) 0.4722(4) 0.8499(3) 0.0538(16) Uani 1 1 d . . . . .
N1 N -0.1110(5) 0.4432(4) 0.9077(3) 0.0540(16) Uani 1 1 d . . . . .
N5 N 0.3054(5) 0.5329(4) 0.6206(3) 0.0450(14) Uani 1 1 d . . . . .
N4 N 0.3693(5) 0.4693(4) 0.5969(3) 0.0500(15) Uani 1 1 d . . . . .
C48 C 0.4890(7) 1.0298(5) 0.2931(4) 0.0549(19) Uani 1 1 d . . . . .
C39 C 0.6617(6) 0.9435(5) 0.3666(4) 0.0473(17) Uani 1 1 d . . . . .
H39 H 0.716959 0.987009 0.348675 0.057 Uiso 1 1 calc R U . . .
C40 C 0.6505(6) 0.9121(5) 0.4476(4) 0.0515(18) Uani 1 1 d . . . . .
H40A H 0.692766 0.856337 0.466709 0.062 Uiso 1 1 calc R U . . .
H40B H 0.683566 0.948956 0.465574 0.062 Uiso 1 1 calc R U . . .
C41 C 0.5134(6) 0.9137(5) 0.4637(4) 0.0491(18) Uani 1 1 d . . . . .
C42 C 0.4540(7) 0.8736(5) 0.5332(4) 0.0525(18) Uani 1 1 d . . . . .
C47 C 0.5259(9) 0.8369(6) 0.5893(4) 0.075(3) Uani 1 1 d . . . . .
H47 H 0.610602 0.840292 0.583159 0.09 Uiso 1 1 calc R U . . .
C46 C 0.4703(12) 0.7935(7) 0.6569(5) 0.096(3) Uani 1 1 d . . . . .
H46 H 0.516874 0.765393 0.695144 0.116 Uiso 1 1 calc R U . . .
C45 C 0.3444(11) 0.7960(7) 0.6617(6) 0.094(3) Uani 1 1 d . . . . .
H45 H 0.3046 0.772537 0.705646 0.112 Uiso 1 1 calc R U . . .
C44 C 0.2780(10) 0.8283(5) 0.6097(5) 0.079(3) Uani 1 1 d . . . . .
H44 H 0.193581 0.823677 0.616687 0.095 Uiso 1 1 calc R U . . .
C43 C 0.3278(7) 0.8702(5) 0.5431(4) 0.0553(19) Uani 1 1 d . . . . .
H43 H 0.277588 0.895294 0.506096 0.066 Uiso 1 1 calc R U . . .
C33 C 0.7066(6) 0.8749(4) 0.3366(3) 0.0472(17) Uani 1 1 d . . . . .
C34 C 0.6289(8) 0.8263(6) 0.3260(5) 0.074(3) Uani 1 1 d . . . . .
H34 H 0.54385 0.836814 0.334868 0.089 Uiso 1 1 calc R U . . .
C35 C 0.6780(11) 0.7608(6) 0.3019(5) 0.090(3) Uani 1 1 d . . . . .
H35 H 0.626011 0.72758 0.294316 0.108 Uiso 1 1 calc R U . . .
C36 C 0.8013(11) 0.7466(6) 0.2899(5) 0.081(3) Uani 1 1 d . . . . .
C37 C 0.8794(9) 0.7916(6) 0.3011(5) 0.077(3) Uani 1 1 d . . . . .
H37 H 0.964529 0.77975 0.293216 0.092 Uiso 1 1 calc R U . . .
C38 C 0.8303(6) 0.8567(5) 0.3249(4) 0.0527(19) Uani 1 1 d . . . . .
H38 H 0.883686 0.888594 0.333039 0.063 Uiso 1 1 calc R U . . .
C64 C 0.2320(6) 1.0626(4) 0.1083(3) 0.0445(16) Uani 1 1 d . . . . .
C57 C -0.0165(7) 0.9628(4) 0.1106(4) 0.0482(17) Uani 1 1 d . . . . .
C56 C -0.0888(6) 1.0213(5) 0.1451(4) 0.0532(19) Uani 1 1 d . . . . .
H56A H -0.139269 0.991931 0.186152 0.064 Uiso 1 1 calc R U . . .
H56B H -0.141287 1.064601 0.112956 0.064 Uiso 1 1 calc R U . . .
C55 C 0.0148(6) 1.0571(4) 0.1651(3) 0.0446(16) Uani 1 1 d . . . . .
H55 H -0.002867 1.11778 0.151284 0.054 Uiso 1 1 calc R U . . .
C50 C 0.1240(7) 0.9548(5) 0.2680(4) 0.061(2) Uani 1 1 d . . . . .
H50 H 0.175579 0.933899 0.236827 0.073 Uiso 1 1 calc R U . . .
C51 C 0.1395(8) 0.9184(5) 0.3385(5) 0.072(3) Uani 1 1 d . . . . .
H51 H 0.199247 0.873296 0.355199 0.086 Uiso 1 1 calc R U . . .
C52 C 0.0634(9) 0.9511(6) 0.3832(5) 0.071(2) Uani 1 1 d . . . . .
C53 C -0.0233(8) 1.0147(5) 0.3603(4) 0.063(2) Uani 1 1 d . . . . .
H53 H -0.074108 1.035042 0.392031 0.076 Uiso 1 1 calc R U . . .
C54 C -0.0381(7) 1.0505(4) 0.2902(4) 0.0503(18) Uani 1 1 d . . . . .
H54 H -0.098382 1.095542 0.274535 0.06 Uiso 1 1 calc R U . . .
C58 C -0.0718(8) 0.9037(5) 0.0907(4) 0.056(2) Uani 1 1 d . . . . .
C63 C 0.0030(9) 0.8563(5) 0.0538(4) 0.070(2) Uani 1 1 d . . . . .
H63 H 0.087452 0.860161 0.044126 0.084 Uiso 1 1 calc R U . . .
C62 C -0.0534(12) 0.8042(7) 0.0327(6) 0.101(4) Uani 1 1 d . . . . .
H62 H -0.006864 0.77602 0.004997 0.121 Uiso 1 1 calc R U . . .
C61 C -0.1749(14) 0.7922(6) 0.0509(6) 0.104(4) Uani 1 1 d . . . . .
H61 H -0.20841 0.753007 0.039245 0.125 Uiso 1 1 calc R U . . .
C60 C -0.2469(11) 0.8390(8) 0.0867(5) 0.096(3) Uani 1 1 d . . . . .
H60 H -0.330887 0.833568 0.097082 0.115 Uiso 1 1 calc R U . . .
C59 C -0.1955(8) 0.8940(6) 0.1074(5) 0.077(3) Uani 1 1 d . . . . .
H59 H -0.244345 0.924501 0.132593 0.093 Uiso 1 1 calc R U . . .
C16 C -0.1361(6) 0.5208(5) 0.7886(3) 0.0474(17) Uani 1 1 d . . . . .
C9 C -0.1820(7) 0.4052(5) 0.9610(4) 0.0496(18) Uani 1 1 d . . . . .
C8 C -0.3127(6) 0.4080(5) 0.9450(4) 0.0563(19) Uani 1 1 d . . . . .
H8A H -0.368708 0.445748 0.963602 0.068 Uiso 1 1 calc R U . . .
H8B H -0.340231 0.353197 0.963928 0.068 Uiso 1 1 calc R U . . .
C7 C -0.3037(6) 0.4398(5) 0.8649(4) 0.0493(17) Uani 1 1 d . . . . .
H7 H -0.369784 0.485117 0.847394 0.059 Uiso 1 1 calc R U . . .
C1 C -0.3080(6) 0.3716(4) 0.8359(3) 0.0471(17) Uani 1 1 d . . . . .
C6 C -0.2061(7) 0.3200(6) 0.8243(5) 0.069(2) Uani 1 1 d . . . . .
H6 H -0.128251 0.328132 0.832374 0.083 Uiso 1 1 calc R U . . .
C5 C -0.2178(9) 0.2546(6) 0.8001(6) 0.089(3) Uani 1 1 d . . . . .
H5 H -0.148659 0.219998 0.791471 0.107 Uiso 1 1 calc R U . . .
C4 C -0.3331(9) 0.2437(6) 0.7899(5) 0.075(3) Uani 1 1 d . . . . .
C3 C -0.4351(8) 0.2913(5) 0.8027(5) 0.071(2) Uani 1 1 d . . . . .
H3 H -0.512927 0.281294 0.796228 0.086 Uiso 1 1 calc R U . . .
C2 C -0.4223(7) 0.3551(5) 0.8255(4) 0.0556(19) Uani 1 1 d . . . . .
H2 H -0.492885 0.388457 0.834321 0.067 Uiso 1 1 calc R U . . .
C10 C -0.1346(7) 0.3650(5) 1.0305(4) 0.0496(18) Uani 1 1 d . . . . .
C11 C -0.2019(8) 0.3126(5) 1.0843(4) 0.060(2) Uani 1 1 d . . . . .
H11 H -0.279542 0.302869 1.077324 0.072 Uiso 1 1 calc R U . . .
C12 C -0.1553(10) 0.2749(7) 1.1476(4) 0.084(3) Uani 1 1 d . . . . .
H12 H -0.201669 0.238128 1.182542 0.101 Uiso 1 1 calc R U . . .
C13 C -0.0526(11) 0.2870(6) 1.1619(4) 0.075(3) Uani 1 1 d . . . . .
H13 H -0.027879 0.262475 1.207189 0.09 Uiso 1 1 calc R U . . .
C14 C 0.0259(9) 0.3384(6) 1.1081(5) 0.073(3) Uani 1 1 d . . . . .
H14 H 0.104532 0.344366 1.116825 0.088 Uiso 1 1 calc R U . . .
C15 C -0.0184(8) 0.3788(5) 1.0430(4) 0.061(2) Uani 1 1 d . . . . .
H15 H 0.028413 0.414922 1.007688 0.073 Uiso 1 1 calc R U . . .
C32 C 0.1875(6) 0.5601(4) 0.6073(3) 0.0437(16) Uani 1 1 d . . . . .
C25 C 0.4835(6) 0.4613(4) 0.6098(4) 0.0482(17) Uani 1 1 d . . . . .
C24 C 0.5110(6) 0.5214(5) 0.6431(4) 0.0517(18) Uani 1 1 d . . . . .
H24A H 0.558244 0.563766 0.610368 0.062 Uiso 1 1 calc R U . . .
H24B H 0.556469 0.492627 0.684309 0.062 Uiso 1 1 calc R U . . .
C23 C 0.3819(6) 0.5591(4) 0.6626(4) 0.0461(17) Uani 1 1 d . . . . .
H23 H 0.376949 0.619907 0.646797 0.055 Uiso 1 1 calc R U . . .
C17 C 0.3407(6) 0.5248(4) 0.7397(4) 0.0425(16) Uani 1 1 d . . . . .
C22 C 0.3767(7) 0.5601(5) 0.7846(4) 0.0506(18) Uani 1 1 d . . . . .
H22 H 0.421333 0.605631 0.766654 0.061 Uiso 1 1 calc R U . . .
C21 C 0.3468(8) 0.5282(6) 0.8554(4) 0.067(2) Uani 1 1 d . . . . .
H21 H 0.370898 0.551917 0.885372 0.081 Uiso 1 1 calc R U . . .
C20 C 0.2829(8) 0.4629(6) 0.8810(4) 0.064(2) Uani 1 1 d . . . . .
C19 C 0.2436(7) 0.4258(6) 0.8384(4) 0.070(2) Uani 1 1 d . . . . .
H19 H 0.197765 0.380898 0.857041 0.084 Uiso 1 1 calc R U . . .
C18 C 0.2745(7) 0.4573(5) 0.7683(4) 0.0534(19) Uani 1 1 d . . . . .
H18 H 0.25035 0.432748 0.738937 0.064 Uiso 1 1 calc R U . . .
C26 C 0.5770(8) 0.4019(5) 0.5891(4) 0.058(2) Uani 1 1 d . . . . .
C31 C 0.5453(10) 0.3531(6) 0.5545(5) 0.078(3) Uani 1 1 d . . . . .
H31 H 0.463122 0.354174 0.546746 0.094 Uiso 1 1 calc R U . . .
C30 C 0.6370(13) 0.3030(7) 0.5317(6) 0.115(4) Uani 1 1 d . . . . .
H30 H 0.617724 0.275486 0.503227 0.138 Uiso 1 1 calc R U . . .
C29 C 0.7532(12) 0.2925(6) 0.5492(5) 0.099(4) Uani 1 1 d . . . . .
H29 H 0.811622 0.253611 0.537271 0.119 Uiso 1 1 calc R U . . .
C28 C 0.7866(10) 0.3392(7) 0.5847(6) 0.098(4) Uani 1 1 d . . . . .
H28 H 0.868535 0.334701 0.594433 0.118 Uiso 1 1 calc R U . . .
C27 C 0.6966(8) 0.3933(6) 0.6060(5) 0.081(3) Uani 1 1 d . . . . .
H27 H 0.717603 0.423634 0.631662 0.097 Uiso 1 1 calc R U . . .
N6 N 0.1321(6) 0.5223(4) 0.5755(3) 0.0578(17) Uani 1 1 d . . . . .
H6A H 0.172018 0.481502 0.564006 0.069 Uiso 1 1 calc R U . . .
H6B H 0.056037 0.538422 0.566175 0.069 Uiso 1 1 calc R U . . .

loop_
_atom_site_aniso_label
_atom_site_aniso_U_11
_atom_site_aniso_U_22
_atom_site_aniso_U_33
_atom_site_aniso_U_23
_atom_site_aniso_U_13
_atom_site_aniso_U_12
I4 0.0705(4) 0.0753(4) 0.0586(3) -0.0278(3) 0.0165(3) -0.0165(3)
CD2 0.0480(3) 0.0470(3) 0.0472(3) -0.0131(2) 0.0009(2) -0.0104(2)
I1 0.0855(4) 0.0736(4) 0.0549(3) -0.0254(3) -0.0243(3) -0.0068(3)
CD1 0.0489(3) 0.0477(3) 0.0473(3) -0.0157(3) -0.0100(2) -0.0049(2)
I3 0.0698(4) 0.0598(4) 0.1038(5) -0.0415(3) -0.0081(3) -0.0099(3)
I2 0.0626(4) 0.0804(5) 0.1722(7) -0.0830(5) -0.0271(4) 0.0063(3)
S3 0.0475(11) 0.0816(16) 0.0510(12) 0.0041(11) 0.0092(9) 0.0097(10)
S4 0.0414(9) 0.0501(11) 0.0636(12) -0.0222(9) -0.0027(8) -0.0071(8)
S1 0.0676(13) 0.0853(16) 0.0501(12) -0.0005(11) -0.0196(10) -0.0364(12)
S2 0.0427(9) 0.0439(10) 0.0561(11) -0.0214(9) -0.0036(8) -0.0057(8)
F3 0.177(7) 0.095(5) 0.161(6) -0.090(5) 0.016(5) -0.027(5)
N12 0.039(3) 0.064(4) 0.076(4) -0.035(4) 0.011(3) -0.010(3)
F4 0.101(4) 0.134(5) 0.062(3) 0.000(3) -0.018(3) -0.028(4)
F1 0.123(5) 0.112(5) 0.184(7) -0.102(5) -0.019(5) 0.006(4)
F2 0.093(4) 0.137(5) 0.062(3) -0.008(3) 0.010(3) -0.003(4)
N9 0.035(3) 0.100(6) 0.054(4) -0.006(4) 0.000(3) 0.012(3)
N8 0.033(3) 0.066(4) 0.047(4) -0.001(3) 0.005(3) 0.004(3)
N7 0.035(3) 0.070(4) 0.043(3) -0.006(3) 0.007(3) -0.006(3)
N11 0.041(3) 0.045(3) 0.055(4) -0.023(3) 0.003(3) -0.011(3)
N10 0.046(3) 0.046(4) 0.054(4) -0.020(3) -0.001(3) -0.008(3)
C49 0.031(3) 0.035(4) 0.063(5) -0.018(3) -0.008(3) -0.004(3)
N3 0.054(4) 0.094(5) 0.041(3) -0.001(3) -0.011(3) -0.034(4)
N2 0.044(3) 0.064(4) 0.050(4) -0.009(3) -0.006(3) -0.018(3)
N1 0.049(3) 0.066(4) 0.042(3) -0.006(3) -0.016(3) -0.011(3)
N5 0.041(3) 0.044(3) 0.056(4) -0.025(3) -0.007(3) -0.001(3)
N4 0.053(4) 0.049(4) 0.053(4) -0.025(3) -0.006(3) -0.002(3)
C48 0.041(4) 0.064(5) 0.048(4) -0.009(4) 0.001(3) 0.001(4)
C39 0.033(3) 0.053(4) 0.050(4) -0.010(3) -0.005(3) -0.005(3)
C40 0.040(4) 0.063(5) 0.051(4) -0.019(4) -0.008(3) -0.001(3)
C41 0.041(4) 0.056(5) 0.044(4) -0.012(4) -0.003(3) 0.002(3)
C42 0.058(5) 0.052(5) 0.047(4) -0.015(4) -0.006(4) -0.008(4)
C47 0.069(6) 0.097(7) 0.050(5) -0.015(5) -0.010(4) -0.003(5)
C46 0.134(10) 0.095(8) 0.041(5) -0.002(5) -0.004(6) -0.011(7)
C45 0.108(9) 0.095(9) 0.089(8) -0.056(7) 0.034(7) -0.022(7)
C44 0.089(7) 0.047(5) 0.090(7) -0.026(5) 0.042(6) -0.011(5)
C43 0.053(4) 0.052(5) 0.059(5) -0.017(4) 0.000(4) -0.010(4)
C33 0.048(4) 0.051(4) 0.040(4) -0.012(3) -0.006(3) -0.008(3)
C34 0.061(5) 0.084(7) 0.091(7) -0.037(6) -0.019(5) -0.019(5)
C35 0.117(9) 0.084(7) 0.090(7) -0.039(6) -0.028(7) -0.038(7)
C36 0.111(9) 0.066(6) 0.080(7) -0.036(5) 0.006(6) -0.033(6)
C37 0.071(6) 0.079(7) 0.088(7) -0.045(6) 0.015(5) -0.007(5)
C38 0.043(4) 0.047(4) 0.069(5) -0.020(4) 0.006(4) -0.016(3)
C64 0.042(4) 0.046(4) 0.046(4) -0.015(3) -0.010(3) -0.003(3)
C57 0.051(4) 0.038(4) 0.055(4) -0.012(3) -0.008(4) -0.011(3)
C56 0.035(4) 0.068(5) 0.061(5) -0.029(4) 0.000(3) -0.002(3)
C55 0.037(4) 0.046(4) 0.049(4) -0.015(3) 0.000(3) -0.004(3)
C50 0.047(4) 0.058(5) 0.070(6) -0.013(4) 0.000(4) -0.006(4)
C51 0.054(5) 0.065(6) 0.071(6) 0.010(5) -0.014(4) -0.003(4)
C52 0.066(6) 0.082(7) 0.057(5) -0.002(5) -0.013(5) -0.028(5)
C53 0.075(6) 0.064(6) 0.056(5) -0.025(4) 0.002(4) -0.020(5)
C54 0.053(4) 0.042(4) 0.060(5) -0.024(4) 0.003(4) -0.009(3)
C58 0.075(5) 0.044(4) 0.044(4) -0.003(3) -0.016(4) -0.013(4)
C63 0.086(6) 0.058(5) 0.075(6) -0.031(5) -0.017(5) -0.007(5)
C62 0.121(9) 0.109(9) 0.111(9) -0.081(8) 0.004(7) -0.038(8)
C61 0.186(14) 0.056(6) 0.078(7) 0.001(5) -0.055(8) -0.055(8)
C60 0.100(8) 0.111(9) 0.082(7) -0.015(7) -0.023(6) -0.056(7)
C59 0.072(6) 0.087(7) 0.080(6) -0.024(5) -0.012(5) -0.039(5)
C16 0.048(4) 0.056(5) 0.038(4) -0.010(3) 0.000(3) -0.023(3)
C9 0.051(4) 0.047(4) 0.051(4) -0.017(4) 0.006(4) -0.013(3)
C8 0.044(4) 0.074(6) 0.051(4) -0.019(4) 0.004(3) -0.017(4)
C7 0.040(4) 0.055(5) 0.053(4) -0.018(4) -0.005(3) -0.008(3)
C1 0.033(3) 0.056(5) 0.042(4) -0.003(3) -0.008(3) -0.002(3)
C6 0.040(4) 0.081(6) 0.083(6) -0.027(5) -0.002(4) -0.006(4)
C5 0.075(7) 0.077(7) 0.116(8) -0.047(6) 0.001(6) 0.014(5)
C4 0.082(7) 0.061(6) 0.095(7) -0.042(5) -0.017(5) 0.004(5)
C3 0.061(5) 0.071(6) 0.090(7) -0.032(5) -0.026(5) -0.004(5)
C2 0.044(4) 0.056(5) 0.068(5) -0.020(4) -0.014(4) -0.005(3)
C10 0.059(5) 0.052(4) 0.039(4) -0.019(3) 0.002(3) -0.006(4)
C11 0.062(5) 0.057(5) 0.051(5) -0.012(4) 0.007(4) -0.006(4)
C12 0.093(7) 0.095(7) 0.038(5) -0.009(5) 0.004(5) 0.033(6)
C13 0.121(9) 0.063(6) 0.038(5) -0.016(4) -0.002(5) -0.009(6)
C14 0.077(6) 0.081(7) 0.072(6) -0.033(5) -0.027(5) -0.001(5)
C15 0.063(5) 0.070(6) 0.050(5) -0.019(4) -0.006(4) -0.010(4)
C32 0.047(4) 0.052(4) 0.032(4) -0.013(3) -0.004(3) -0.007(3)
C25 0.046(4) 0.046(4) 0.049(4) -0.015(3) 0.000(3) -0.002(3)
C24 0.038(4) 0.067(5) 0.053(4) -0.025(4) -0.003(3) -0.006(3)
C23 0.045(4) 0.046(4) 0.054(4) -0.022(4) -0.012(3) -0.007(3)
C17 0.036(3) 0.036(4) 0.059(4) -0.021(3) -0.006(3) -0.001(3)
C22 0.058(4) 0.044(4) 0.055(5) -0.026(4) -0.004(4) 0.001(3)
C21 0.074(6) 0.075(6) 0.060(5) -0.034(5) -0.015(4) 0.004(5)
C20 0.055(5) 0.075(6) 0.055(5) -0.017(5) -0.001(4) 0.002(4)
C19 0.050(5) 0.081(6) 0.063(6) 0.004(5) -0.011(4) -0.021(4)
C18 0.052(4) 0.053(5) 0.058(5) -0.015(4) -0.015(4) -0.014(4)
C26 0.064(5) 0.044(5) 0.053(5) -0.004(4) 0.005(4) -0.001(4)
C31 0.091(7) 0.066(6) 0.076(6) -0.032(5) 0.017(5) -0.009(5)
C30 0.138(11) 0.110(10) 0.112(9) -0.080(8) 0.001(8) 0.035(8)
C29 0.125(10) 0.049(6) 0.076(7) 0.007(5) 0.033(7) 0.032(6)
C28 0.068(6) 0.096(8) 0.095(8) -0.008(7) 0.010(6) 0.020(6)
C27 0.062(6) 0.083(7) 0.083(7) -0.018(5) -0.001(5) 0.009(5)
N6 0.051(4) 0.060(4) 0.079(4) -0.040(4) -0.021(3) -0.001(3)

loop_
_atom_type_symbol
_atom_type_description
_atom_type_scat_dispersion_real
_atom_type_scat_dispersion_imag
_atom_type_scat_source
C C 0.0033 0.0016 'International Tables Vol C Tables 4.2.6.8 and 6.1.1.4'
H H 0 0 'International Tables Vol C Tables 4.2.6.8 and 6.1.1.4'
N N 0.0061 0.0033 'International Tables Vol C Tables 4.2.6.8 and 6.1.1.4'
F F 0.0171 0.0103 'International Tables Vol C Tables 4.2.6.8 and 6.1.1.4'
S S 0.1246 0.1234 'International Tables Vol C Tables 4.2.6.8 and 6.1.1.4'
Cd Cd -0.8075 1.2024 'International Tables Vol C Tables 4.2.6.8 and 6.1.1.4'
I I -0.4742 1.8119 'International Tables Vol C Tables 4.2.6.8 and 6.1.1.4'

loop_
_geom_angle_atom_site_label_1
_geom_angle_atom_site_label_2
_geom_angle_atom_site_label_3
_geom_angle
_geom_angle_site_symmetry_1
_geom_angle_site_symmetry_3
S4 CD2 S3 109.61(7) . .
S4 CD2 I3 95.73(5) . .
S3 CD2 I3 115.51(6) . .
S4 CD2 I4 114.28(5) . .
S3 CD2 I4 100.73(5) . .
I3 CD2 I4 121.27(3) . .
S1 CD1 S2 109.32(7) . .
S1 CD1 I2 116.88(6) . .
S2 CD1 I2 91.72(4) . .
S1 CD1 I1 101.85(5) . .
S2 CD1 I1 113.41(5) . .
I2 CD1 I1 123.38(3) . .
C48 S3 CD2 108.8(3) . .
C64 S4 CD2 111.6(2) . .
C16 S1 CD1 107.9(2) . .
C32 S2 CD1 112.2(2) . .
C64 N12 H12A 120 . .
C64 N12 H12B 120 . .
H12A N12 H12B 120 . .
C48 N9 H9A 120 . .
C48 N9 H9B 120 . .
H9A N9 H9B 120 . .
C48 N8 N7 119.3(6) . .
C48 N8 C39 128.2(6) . .
N7 N8 C39 112.3(5) . .
C41 N7 N8 107.6(6) . .
C64 N11 N10 120.6(5) . .
C64 N11 C55 127.1(6) . .
N10 N11 C55 112.1(5) . .
C57 N10 N11 107.9(6) . .
C50 C49 C54 117.0(7) . .
C50 C49 C55 122.6(6) . .
C54 C49 C55 120.4(6) . .
C16 N3 H3A 120 . .
C16 N3 H3B 120 . .
H3A N3 H3B 120 . .
C16 N2 N1 119.3(6) . .
C16 N2 C7 127.2(6) . .
N1 N2 C7 113.3(6) . .
C9 N1 N2 106.5(6) . .
C32 N5 N4 120.1(5) . .
C32 N5 C23 127.2(5) . .
N4 N5 C23 112.6(5) . .
C25 N4 N5 107.4(6) . .
N9 C48 N8 117.9(7) . .
N9 C48 S3 123.0(6) . .
N8 C48 S3 119.1(5) . .
N8 C39 C33 113.8(6) . .
N8 C39 C40 100.1(5) . .
C33 C39 C40 113.1(6) . .
N8 C39 H39 109.8 . .
C33 C39 H39 109.8 . .
C40 C39 H39 109.8 . .
C41 C40 C39 101.9(5) . .
C41 C40 H40A 111.4 . .
C39 C40 H40A 111.4 . .
C41 C40 H40B 111.4 . .
C39 C40 H40B 111.4 . .
H40A C40 H40B 109.3 . .
N7 C41 C42 121.2(6) . .
N7 C41 C40 114.8(6) . .
C42 C41 C40 124.1(6) . .
C47 C42 C43 119.6(8) . .
C47 C42 C41 119.4(7) . .
C43 C42 C41 121.1(7) . .
C42 C47 C46 120.1(9) . .
C42 C47 H47 119.9 . .
C46 C47 H47 119.9 . .
C45 C46 C47 115.7(10) . .
C45 C46 H46 122.2 . .
C47 C46 H46 122.2 . .
C44 C45 C46 124.2(11) . .
C44 C45 H45 117.9 . .
C46 C45 H45 117.9 . .
C45 C44 C43 122.0(11) . .
C45 C44 H44 119 . .
C43 C44 H44 119 . .
C42 C43 C44 118.2(8) . .
C42 C43 H43 120.9 . .
C44 C43 H43 120.9 . .
C38 C33 C34 118.7(7) . .
C38 C33 C39 118.2(6) . .
C34 C33 C39 123.0(7) . .
C33 C34 C35 119.8(9) . .
C33 C34 H34 120.1 . .
C35 C34 H34 120.1 . .
C36 C35 C34 119.0(9) . .
C36 C35 H35 120.5 . .
C34 C35 H35 120.5 . .
C37 C36 C35 122.6(9) . .
C37 C36 F3 118.8(10) . .
C35 C36 F3 118.5(9) . .
C36 C37 C38 118.1(9) . .
C36 C37 H37 120.9 . .
C38 C37 H37 120.9 . .
C33 C38 C37 121.8(8) . .
C33 C38 H38 119.1 . .
C37 C38 H38 119.1 . .
N12 C64 N11 117.4(6) . .
N12 C64 S4 124.9(5) . .
N11 C64 S4 117.7(5) . .
N10 C57 C58 122.5(7) . .
N10 C57 C56 113.5(6) . .
C58 C57 C56 123.9(7) . .
C57 C56 C55 101.9(5) . .
C57 C56 H56A 111.4 . .
C55 C56 H56A 111.4 . .
C57 C56 H56B 111.4 . .
C55 C56 H56B 111.4 . .
H56A C56 H56B 109.3 . .
N11 C55 C49 111.9(5) . .
N11 C55 C56 101.2(5) . .
C49 C55 C56 113.1(6) . .
N11 C55 H55 110.1 . .
C49 C55 H55 110.1 . .
C56 C55 H55 110.1 . .
C49 C50 C51 122.6(8) . .
C49 C50 H50 118.7 . .
C51 C50 H50 118.7 . .
C52 C51 C50 117.5(8) . .
C52 C51 H51 121.3 . .
C50 C51 H51 121.3 . .
C53 C52 F4 119.4(9) . .
C53 C52 C51 122.0(8) . .
F4 C52 C51 118.6(9) . .
C52 C53 C54 120.2(8) . .
C52 C53 H53 119.9 . .
C54 C53 H53 119.9 . .
C53 C54 C49 120.7(7) . .
C53 C54 H54 119.6 . .
C49 C54 H54 119.6 . .
C59 C58 C63 120.2(8) . .
C59 C58 C57 120.7(8) . .
C63 C58 C57 119.1(8) . .
C62 C63 C58 117.6(9) . .
C62 C63 H63 121.2 . .
C58 C63 H63 121.2 . .
C61 C62 C63 122.6(10) . .
C61 C62 H62 118.7 . .
C63 C62 H62 118.7 . .
C62 C61 C60 119.0(10) . .
C62 C61 H61 120.5 . .
C60 C61 H61 120.5 . .
C61 C60 C59 120.5(11) . .
C61 C60 H60 119.8 . .
C59 C60 H60 119.8 . .
C58 C59 C60 119.9(10) . .
C58 C59 H59 120 . .
C60 C59 H59 120 . .
N2 C16 N3 116.6(6) . .
N2 C16 S1 119.6(5) . .
N3 C16 S1 123.8(5) . .
N1 C9 C10 120.9(7) . .
N1 C9 C8 114.3(6) . .
C10 C9 C8 124.8(6) . .
C9 C8 C7 102.5(6) . .
C9 C8 H8A 111.3 . .
C7 C8 H8A 111.3 . .
C9 C8 H8B 111.3 . .
C7 C8 H8B 111.3 . .
H8A C8 H8B 109.2 . .
N2 C7 C1 113.2(6) . .
N2 C7 C8 100.4(5) . .
C1 C7 C8 112.0(6) . .
N2 C7 H7 110.3 . .
C1 C7 H7 110.3 . .
C8 C7 H7 110.3 . .
C6 C1 C2 117.4(7) . .
C6 C1 C7 123.9(7) . .
C2 C1 C7 118.5(6) . .
C1 C6 C5 120.8(8) . .
C1 C6 H6 119.6 . .
C5 C6 H6 119.6 . .
C4 C5 C6 118.0(8) . .
C4 C5 H5 121 . .
C6 C5 H5 121 . .
C3 C4 C5 122.8(9) . .
C3 C4 F1 119.0(9) . .
C5 C4 F1 118.1(8) . .
C4 C3 C2 118.5(8) . .
C4 C3 H3 120.7 . .
C2 C3 H3 120.7 . .
C3 C2 C1 122.3(7) . .
C3 C2 H2 118.8 . .
C1 C2 H2 118.8 . .
C11 C10 C15 118.5(7) . .
C11 C10 C9 121.1(7) . .
C15 C10 C9 120.4(7) . .
C12 C11 C10 120.1(9) . .
C12 C11 H11 120 . .
C10 C11 H11 120 . .
C13 C12 C11 123.8(11) . .
C13 C12 H12 118.1 . .
C11 C12 H12 118.1 . .
C12 C13 C14 119.9(9) . .
C12 C13 H13 120.1 . .
C14 C13 H13 120.1 . .
C15 C14 C13 118.2(9) . .
C15 C14 H14 120.9 . .
C13 C14 H14 120.9 . .
C14 C15 C10 119.4(8) . .
C14 C15 H15 120.3 . .
C10 C15 H15 120.3 . .
N6 C32 N5 117.8(6) . .
N6 C32 S2 124.2(5) . .
N5 C32 S2 118.0(5) . .
N4 C25 C26 121.4(7) . .
N4 C25 C24 113.9(6) . .
C26 C25 C24 124.6(7) . .
C25 C24 C23 103.1(5) . .
C25 C24 H24A 111.1 . .
C23 C24 H24A 111.1 . .
C25 C24 H24B 111.1 . .
C23 C24 H24B 111.1 . .
H24A C24 H24B 109.1 . .
N5 C23 C17 110.4(6) . .
N5 C23 C24 100.4(5) . .
C17 C23 C24 114.0(6) . .
N5 C23 H23 110.6 . .
C17 C23 H23 110.6 . .
C24 C23 H23 110.6 . .
C18 C17 C22 118.2(7) . .
C18 C17 C23 123.3(6) . .
C22 C17 C23 118.4(6) . .
C21 C22 C17 120.3(8) . .
C21 C22 H22 119.8 . .
C17 C22 H22 119.8 . .
C20 C21 C22 119.6(8) . .
C20 C21 H21 120.2 . .
C22 C21 H21 120.2 . .
C21 C20 F2 119.2(8) . .
C21 C20 C19 122.4(8) . .
F2 C20 C19 118.4(9) . .
C18 C19 C20 117.7(8) . .
C18 C19 H19 121.1 . .
C20 C19 H19 121.1 . .
C19 C18 C17 121.7(7) . .
C19 C18 H18 119.1 . .
C17 C18 H18 119.1 . .
C27 C26 C31 119.5(8) . .
C27 C26 C25 119.5(8) . .
C31 C26 C25 120.9(8) . .
C30 C31 C26 118.9(11) . .
C30 C31 H31 120.6 . .
C26 C31 H31 120.6 . .
C29 C30 C31 121.8(11) . .
C29 C30 H30 119.1 . .
C31 C30 H30 119.1 . .
C30 C29 C28 120.0(10) . .
C30 C29 H29 120 . .
C28 C29 H29 120 . .
C29 C28 C27 119.3(11) . .
C29 C28 H28 120.3 . .
C27 C28 H28 120.3 . .
C26 C27 C28 120.0(10) . .
C26 C27 H27 120 . .
C28 C27 H27 120 . .
C32 N6 H6A 120 . .
C32 N6 H6B 120 . .
H6A N6 H6B 120 . .

loop_
_geom_bond_atom_site_label_1
_geom_bond_atom_site_label_2
_geom_bond_distance
_geom_bond_site_symmetry_2
I4 CD2 2.7354(7) .
CD2 S4 2.5611(19) .
CD2 S3 2.564(2) .
CD2 I3 2.7199(8) .
I1 CD1 2.7247(7) .
CD1 S1 2.550(2) .
CD1 S2 2.5778(18) .
CD1 I2 2.7014(8) .
S3 C48 1.719(7) .
S4 C64 1.701(7) .
S1 C16 1.692(7) .
S2 C32 1.697(7) .
F3 C36 1.365(10) .
N12 C64 1.329(8) .
N12 H12A 0.86 .
N12 H12B 0.86 .
F4 C52 1.360(10) .
F1 C4 1.358(10) .
F2 C20 1.367(9) .
N9 C48 1.309(9) .
N9 H9A 0.86 .
N9 H9B 0.86 .
N8 C48 1.315(9) .
N8 N7 1.400(8) .
N8 C39 1.482(8) .
N7 C41 1.270(9) .
N11 C64 1.341(8) .
N11 N10 1.394(8) .
N11 C55 1.468(8) .
N10 C57 1.289(9) .
C49 C50 1.364(10) .
C49 C54 1.393(9) .
C49 C55 1.508(9) .
N3 C16 1.340(9) .
N3 H3A 0.86 .
N3 H3B 0.86 .
N2 C16 1.332(8) .
N2 N1 1.402(8) .
N2 C7 1.472(9) .
N1 C9 1.292(9) .
N5 C32 1.333(8) .
N5 N4 1.410(7) .
N5 C23 1.491(8) .
N4 C25 1.289(9) .
C39 C33 1.511(10) .
C39 C40 1.549(10) .
C39 H39 0.98 .
C40 C41 1.496(10) .
C40 H40A 0.97 .
C40 H40B 0.97 .
C41 C42 1.464(10) .
C42 C47 1.378(11) .
C42 C43 1.381(10) .
C47 C46 1.433(13) .
C47 H47 0.93 .
C46 C45 1.367(15) .
C46 H46 0.93 .
C45 C44 1.273(14) .
C45 H45 0.93 .
C44 C43 1.388(11) .
C44 H44 0.93 .
C43 H43 0.93 .
C33 C38 1.355(10) .
C33 C34 1.368(10) .
C34 C35 1.398(13) .
C34 H34 0.93 .
C35 C36 1.344(14) .
C35 H35 0.93 .
C36 C37 1.331(13) .
C37 C38 1.388(11) .
C37 H37 0.93 .
C38 H38 0.93 .
C57 C58 1.458(10) .
C57 C56 1.506(9) .
C56 C55 1.534(9) .
C56 H56A 0.97 .
C56 H56B 0.97 .
C55 H55 0.98 .
C50 C51 1.378(11) .
C50 H50 0.93 .
C51 C52 1.371(12) .
C51 H51 0.93 .
C52 C53 1.326(12) .
C53 C54 1.369(11) .
C53 H53 0.93 .
C54 H54 0.93 .
C58 C59 1.377(11) .
C58 C63 1.409(11) .
C63 C62 1.376(12) .
C63 H63 0.93 .
C62 C61 1.365(16) .
C62 H62 0.93 .
C61 C60 1.375(16) .
C61 H61 0.93 .
C60 C59 1.383(13) .
C60 H60 0.93 .
C59 H59 0.93 .
C9 C10 1.468(10) .
C9 C8 1.499(10) .
C8 C7 1.532(10) .
C8 H8A 0.97 .
C8 H8B 0.97 .
C7 C1 1.504(10) .
C7 H7 0.98 .
C1 C6 1.370(10) .
C1 C2 1.384(9) .
C6 C5 1.412(12) .
C6 H6 0.93 .
C5 C4 1.358(13) .
C5 H5 0.93 .
C4 C3 1.338(12) .
C3 C2 1.373(11) .
C3 H3 0.93 .
C2 H2 0.93 .
C10 C11 1.372(10) .
C10 C15 1.401(10) .
C11 C12 1.353(11) .
C11 H11 0.93 .
C12 C13 1.262(13) .
C12 H12 0.93 .
C13 C14 1.434(13) .
C13 H13 0.93 .
C14 C15 1.379(11) .
C14 H14 0.93 .
C15 H15 0.93 .
C32 N6 1.319(8) .
C25 C26 1.469(10) .
C25 C24 1.510(10) .
C24 C23 1.532(9) .
C24 H24A 0.97 .
C24 H24B 0.97 .
C23 C17 1.515(10) .
C23 H23 0.98 .
C17 C18 1.381(10) .
C17 C22 1.391(9) .
C22 C21 1.374(11) .
C22 H22 0.93 .
C21 C20 1.333(12) .
C21 H21 0.93 .
C20 C19 1.389(12) .
C19 C18 1.362(11) .
C19 H19 0.93 .
C18 H18 0.93 .
C26 C27 1.371(12) .
C26 C31 1.382(12) .
C31 C30 1.370(12) .
C31 H31 0.93 .
C30 C29 1.335(16) .
C30 H30 0.93 .
C29 C28 1.373(15) .
C29 H29 0.93 .
C28 C27 1.390(13) .
C28 H28 0.93 .
C27 H27 0.93 .
N6 H6A 0.86 .
N6 H6B 0.86 .

loop_
_geom_hbond_atom_site_label_D
_geom_hbond_atom_site_label_H
_geom_hbond_atom_site_label_A
_geom_hbond_distance_DH
_geom_hbond_distance_HA
_geom_hbond_distance_DA
_geom_hbond_angle_DHA
_geom_hbond_site_symmetry_A
N6 H6B I1 0.86 3.14 3.964(6) 161.3 .
N3 H3B S2 0.86 2.52 3.374(6) 169.5 .
N9 H9B S4 0.86 2.58 3.420(7) 164.9 .
N9 H9A I2_$2 0.86 3.25 3.648(6) 111 2_576
N12 H12B I4 0.86 3.06 3.895(6) 163.2 .

loop_
_geom_torsion_atom_site_label_1
_geom_torsion_atom_site_label_2
_geom_torsion_atom_site_label_3
_geom_torsion_atom_site_label_4
_geom_torsion
_geom_torsion_site_symmetry_1
_geom_torsion_site_symmetry_2
_geom_torsion_site_symmetry_3
_geom_torsion_site_symmetry_4
C48 N8 N7 C41 -173.2(7) . . . .
C39 N8 N7 C41 10.9(9) . . . .
C64 N11 N10 C57 -173.1(6) . . . .
C55 N11 N10 C57 11.7(8) . . . .
C16 N2 N1 C9 173.7(7) . . . .
C7 N2 N1 C9 -9.3(8) . . . .
C32 N5 N4 C25 173.1(6) . . . .
C23 N5 N4 C25 -9.8(8) . . . .
N7 N8 C48 N9 1.4(12) . . . .
C39 N8 C48 N9 176.7(8) . . . .
N7 N8 C48 S3 -176.4(6) . . . .
C39 N8 C48 S3 -1.2(12) . . . .
CD2 S3 C48 N9 10.5(8) . . . .
CD2 S3 C48 N8 -171.8(6) . . . .
C48 N8 C39 C33 -72.2(10) . . . .
N7 N8 C39 C33 103.3(7) . . . .
C48 N8 C39 C40 166.9(8) . . . .
N7 N8 C39 C40 -17.6(8) . . . .
N8 C39 C40 C41 16.5(7) . . . .
C33 C39 C40 C41 -104.9(7) . . . .
N8 N7 C41 C42 -177.6(7) . . . .
N8 N7 C41 C40 1.8(9) . . . .
C39 C40 C41 N7 -12.6(9) . . . .
C39 C40 C41 C42 166.8(7) . . . .
N7 C41 C42 C47 -175.8(8) . . . .
C40 C41 C42 C47 4.9(12) . . . .
N7 C41 C42 C43 6.0(12) . . . .
C40 C41 C42 C43 -173.4(7) . . . .
C43 C42 C47 C46 1.7(13) . . . .
C41 C42 C47 C46 -176.6(8) . . . .
C42 C47 C46 C45 -3.7(15) . . . .
C47 C46 C45 C44 5.4(17) . . . .
C46 C45 C44 C43 -5.0(17) . . . .
C47 C42 C43 C44 -0.9(12) . . . .
C41 C42 C43 C44 177.3(7) . . . .
C45 C44 C43 C42 2.5(14) . . . .
N8 C39 C33 C38 157.9(6) . . . .
C40 C39 C33 C38 -88.8(8) . . . .
N8 C39 C33 C34 -27.5(10) . . . .
C40 C39 C33 C34 85.8(9) . . . .
C38 C33 C34 C35 -1.7(13) . . . .
C39 C33 C34 C35 -176.2(8) . . . .
C33 C34 C35 C36 0.4(15) . . . .
C34 C35 C36 C37 1.2(17) . . . .
C34 C35 C36 F3 179.5(9) . . . .
C35 C36 C37 C38 -1.3(16) . . . .
F3 C36 C37 C38 -179.6(8) . . . .
C34 C33 C38 C37 1.5(12) . . . .
C39 C33 C38 C37 176.4(7) . . . .
C36 C37 C38 C33 -0.1(14) . . . .
N10 N11 C64 N12 -3.5(10) . . . .
C55 N11 C64 N12 170.9(6) . . . .
N10 N11 C64 S4 175.1(5) . . . .
C55 N11 C64 S4 -10.5(10) . . . .
CD2 S4 C64 N12 -11.0(7) . . . .
CD2 S4 C64 N11 170.5(5) . . . .
N11 N10 C57 C58 178.3(6) . . . .
N11 N10 C57 C56 0.6(8) . . . .
N10 C57 C56 C55 -11.5(8) . . . .
C58 C57 C56 C55 170.9(6) . . . .
C64 N11 C55 C49 -72.1(9) . . . .
N10 N11 C55 C49 102.7(6) . . . .
C64 N11 C55 C56 167.2(7) . . . .
N10 N11 C55 C56 -18.0(7) . . . .
C50 C49 C55 N11 -18.6(9) . . . .
C54 C49 C55 N11 163.9(6) . . . .
C50 C49 C55 C56 95.0(8) . . . .
C54 C49 C55 C56 -82.6(8) . . . .
C57 C56 C55 N11 16.4(7) . . . .
C57 C56 C55 C49 -103.5(6) . . . .
C54 C49 C50 C51 0.9(11) . . . .
C55 C49 C50 C51 -176.7(7) . . . .
C49 C50 C51 C52 -0.9(13) . . . .
C50 C51 C52 C53 0.8(13) . . . .
C50 C51 C52 F4 179.5(8) . . . .
F4 C52 C53 C54 -179.5(7) . . . .
C51 C52 C53 C54 -0.8(13) . . . .
C52 C53 C54 C49 0.8(12) . . . .
C50 C49 C54 C53 -0.9(10) . . . .
C55 C49 C54 C53 176.8(7) . . . .
N10 C57 C58 C59 177.8(8) . . . .
C56 C57 C58 C59 -4.7(11) . . . .
N10 C57 C58 C63 -2.3(11) . . . .
C56 C57 C58 C63 175.2(7) . . . .
C59 C58 C63 C62 3.1(13) . . . .
C57 C58 C63 C62 -176.8(9) . . . .
C58 C63 C62 C61 -5.3(17) . . . .
C63 C62 C61 C60 5.6(18) . . . .
C62 C61 C60 C59 -3.6(17) . . . .
C63 C58 C59 C60 -1.3(13) . . . .
C57 C58 C59 C60 178.5(8) . . . .
C61 C60 C59 C58 1.5(15) . . . .
N1 N2 C16 N3 -3.6(10) . . . .
C7 N2 C16 N3 179.8(7) . . . .
N1 N2 C16 S1 174.8(5) . . . .
C7 N2 C16 S1 -1.7(11) . . . .
CD1 S1 C16 N2 167.3(5) . . . .
CD1 S1 C16 N3 -14.4(8) . . . .
N2 N1 C9 C10 178.4(6) . . . .
N2 N1 C9 C8 -2.6(9) . . . .
N1 C9 C8 C7 12.5(9) . . . .
C10 C9 C8 C7 -168.6(7) . . . .
C16 N2 C7 C1 73.4(9) . . . .
N1 N2 C7 C1 -103.3(7) . . . .
C16 N2 C7 C8 -167.0(7) . . . .
N1 N2 C7 C8 16.3(8) . . . .
C9 C8 C7 N2 -15.8(7) . . . .
C9 C8 C7 C1 104.6(7) . . . .
N2 C7 C1 C6 26.6(10) . . . .
C8 C7 C1 C6 -86.0(9) . . . .
N2 C7 C1 C2 -158.9(6) . . . .
C8 C7 C1 C2 88.5(8) . . . .
C2 C1 C6 C5 2.3(12) . . . .
C7 C1 C6 C5 176.9(8) . . . .
C1 C6 C5 C4 -1.0(15) . . . .
C6 C5 C4 C3 -1.0(17) . . . .
C6 C5 C4 F1 -178.8(9) . . . .
C5 C4 C3 C2 1.6(16) . . . .
F1 C4 C3 C2 179.4(8) . . . .
C4 C3 C2 C1 -0.2(13) . . . .
C6 C1 C2 C3 -1.7(12) . . . .
C7 C1 C2 C3 -176.6(7) . . . .
N1 C9 C10 C11 -168.4(7) . . . .
C8 C9 C10 C11 12.7(11) . . . .
N1 C9 C10 C15 10.8(11) . . . .
C8 C9 C10 C15 -168.0(7) . . . .
C15 C10 C11 C12 -0.5(11) . . . .
C9 C10 C11 C12 178.7(7) . . . .
C10 C11 C12 C13 2.4(14) . . . .
C11 C12 C13 C14 -4.6(16) . . . .
C12 C13 C14 C15 5.1(14) . . . .
C13 C14 C15 C10 -3.4(12) . . . .
C11 C10 C15 C14 1.3(11) . . . .
C9 C10 C15 C14 -178.0(7) . . . .
N4 N5 C32 N6 4.0(10) . . . .
C23 N5 C32 N6 -172.6(6) . . . .
N4 N5 C32 S2 -175.0(5) . . . .
C23 N5 C32 S2 8.4(10) . . . .
CD1 S2 C32 N6 11.7(7) . . . .
CD1 S2 C32 N5 -169.4(5) . . . .
N5 N4 C25 C26 -177.7(6) . . . .
N5 N4 C25 C24 -1.3(8) . . . .
N4 C25 C24 C23 11.0(9) . . . .
C26 C25 C24 C23 -172.7(7) . . . .
C32 N5 C23 C17 72.0(9) . . . .
N4 N5 C23 C17 -104.8(6) . . . .
C32 N5 C23 C24 -167.4(7) . . . .
N4 N5 C23 C24 15.8(7) . . . .
C25 C24 C23 N5 -14.8(7) . . . .
C25 C24 C23 C17 103.2(6) . . . .
N5 C23 C17 C18 20.7(9) . . . .
C24 C23 C17 C18 -91.4(8) . . . .
N5 C23 C17 C22 -162.8(6) . . . .
C24 C23 C17 C22 85.2(8) . . . .
C18 C17 C22 C21 0.0(10) . . . .
C23 C17 C22 C21 -176.7(7) . . . .
C17 C22 C21 C20 0.0(12) . . . .
C22 C21 C20 F2 -178.5(7) . . . .
C22 C21 C20 C19 -0.7(13) . . . .
C21 C20 C19 C18 1.2(13) . . . .
F2 C20 C19 C18 179.1(7) . . . .
C20 C19 C18 C17 -1.1(12) . . . .
C22 C17 C18 C19 0.5(11) . . . .
C23 C17 C18 C19 177.1(7) . . . .
N4 C25 C26 C27 -177.7(8) . . . .
C24 C25 C26 C27 6.2(12) . . . .
N4 C25 C26 C31 0.6(11) . . . .
C24 C25 C26 C31 -175.5(8) . . . .
C27 C26 C31 C30 -6.4(14) . . . .
C25 C26 C31 C30 175.3(9) . . . .
C26 C31 C30 C29 8.2(17) . . . .
C31 C30 C29 C28 -7.0(19) . . . .
C30 C29 C28 C27 4.0(16) . . . .
C31 C26 C27 C28 3.7(14) . . . .
C25 C26 C27 C28 -177.9(8) . . . .
C29 C28 C27 C26 -2.5(15) . . . .
